data_4104562
loop_
_publ_author_name
'Kenji Mochida'
'Masaki Shimizu'
'Tamejiro Hiyama'

_publ_contact_author 'Masaki Shimizu'
_publ_contact_author_email m.shimizu@hs2.ecs.kyoto-u.ac.jp
_publ_contact_author_fax +81-75-383-2445
_publ_contact_author_phone +81-75-383-2444
_publ_section_title
;
 Palladium-Catalyzed Intramolecular Coupling of 2-[(2-Pyrrolyl)silyl]aryl
 Triflates through 1,2-Silicon Migration
;
_journal_name_full 'Journal of the American Chemical Society'
_journal_page_first 8350
_journal_page_last 8351
_journal_paper_doi 10.1021/ja901622b
_journal_volume 131
_journal_year 2009
_chemical_formula_sum 'C22 H24 N2 Si'
_chemical_formula_weight 344.52
_chemical_name_systematic
; 
 ? 
;
_space_group_IT_number 2
_symmetry_cell_setting triclinic
_symmetry_space_group_name_Hall '-P 1'
_symmetry_space_group_name_H-M 'P -1'
_atom_sites_solution_hydrogens geom
_atom_sites_solution_primary direct
_atom_sites_solution_secondary difmap
_audit_creation_method SHELXL-97
_audit_update_record
;
2009-02-26 # Formatted by publCIF
;
_cell_angle_alpha 85.742(2)
_cell_angle_beta 89.861(2)
_cell_angle_gamma 89.268(2)
_cell_formula_units_Z 2
_cell_length_a 7.8753(7)
_cell_length_b 9.9812(9)
_cell_length_c 12.5882(11)
_cell_measurement_reflns_used 2129
_cell_measurement_temperature 300(2)
_cell_measurement_theta_max 25.55
_cell_measurement_theta_min 2.52
_cell_volume 986.68(15)
_computing_cell_refinement 'Bruker SMART'
_computing_data_collection 'Bruker SMART'
_computing_data_reduction 'Bruker SAINT'
_computing_molecular_graphics 'Bruker SHELXTL'
_computing_publication_material 'Bruker SHELXTL'
_computing_structure_refinement 'SHELXL-97 (Sheldrick, 1997)'
_computing_structure_solution 'SHELXS-97 (Sheldrick, 1990)'
_diffrn_ambient_temperature 300(2)
_diffrn_detector_area_resol_mean 8.366
_diffrn_measured_fraction_theta_full 0.983
_diffrn_measured_fraction_theta_max 0.983
_diffrn_measurement_device_type 'CCD area detector'
_diffrn_measurement_method 'phi and omega scans'
_diffrn_radiation_monochromator graphite
_diffrn_radiation_source 'fine-focus sealed tube'
_diffrn_radiation_type MoK\a
_diffrn_radiation_wavelength 0.71073
_diffrn_reflns_av_R_equivalents 0.0145
_diffrn_reflns_av_sigmaI/netI 0.0272
_diffrn_reflns_limit_h_max 9
_diffrn_reflns_limit_h_min -8
_diffrn_reflns_limit_k_max 11
_diffrn_reflns_limit_k_min -12
_diffrn_reflns_limit_l_max 8
_diffrn_reflns_limit_l_min -15
_diffrn_reflns_number 5412
_diffrn_reflns_theta_full 25.50
_diffrn_reflns_theta_max 25.50
_diffrn_reflns_theta_min 1.62
_exptl_absorpt_coefficient_mu 0.125
_exptl_absorpt_correction_T_max 0.9754
_exptl_absorpt_correction_T_min 0.9401
_exptl_absorpt_correction_type empirical
_exptl_crystal_colour colorless
_exptl_crystal_density_diffrn 1.160
_exptl_crystal_description plate
_exptl_crystal_F_000 368
_exptl_crystal_size_max 0.50
_exptl_crystal_size_mid 0.40
_exptl_crystal_size_min 0.20
_refine_diff_density_max 0.738
_refine_diff_density_min -0.330
_refine_diff_density_rms 0.054
_refine_ls_extinction_method none
_refine_ls_goodness_of_fit_ref 1.080
_refine_ls_hydrogen_treatment constr
_refine_ls_matrix_type full
_refine_ls_number_parameters 231
_refine_ls_number_reflns 3614
_refine_ls_number_restraints 0
_refine_ls_restrained_S_all 1.080
_refine_ls_R_factor_all 0.0745
_refine_ls_R_factor_gt 0.0599
_refine_ls_shift/su_max 0.000
_refine_ls_shift/su_mean 0.000
_refine_ls_structure_factor_coef Fsqd
_refine_ls_weighting_details 'calc w=1/[\s^2^(Fo^2^)+(0.1256P)^2^+0.1147P] where P=(Fo^2^+2Fc^2^)/3'
_refine_ls_weighting_scheme calc
_refine_ls_wR_factor_gt 0.1836
_refine_ls_wR_factor_ref 0.1960
_reflns_number_gt 2795
_reflns_number_total 3614
_reflns_threshold_expression >2sigma(I)
_cod_data_source_file ja901622b_5h.cif
_cod_data_source_block 5h
_cod_database_code 4104562

loop_
_symmetry_equiv_pos_as_xyz
'x, y, z'
'-x, -y, -z'

loop_
_atom_site_label
_atom_site_type_symbol
_atom_site_fract_x
_atom_site_fract_y
_atom_site_fract_z
_atom_site_U_iso_or_equiv
_atom_site_adp_type
_atom_site_occupancy
_atom_site_symmetry_multiplicity
_atom_site_calc_flag
_atom_site_refinement_flags
Si1 Si 0.10732(8) 0.65953(6) 0.76971(5) 0.0580(3) Uani 1 1 d .
C10 C 0.0013(3) 0.9181(2) 0.78290(17) 0.0502(5) Uani 1 1 d .
N1 N 0.1511(2) 1.0085(2) 0.60983(15) 0.0575(5) Uani 1 1 d .
C1 C 0.1733(3) 0.7864(2) 0.66497(18) 0.0578(6) Uani 1 1 d .
C16 C -0.0143(3) 0.7912(2) 0.84000(18) 0.0533(5) Uani 1 1 d .
C9 C 0.1074(3) 0.9098(2) 0.68754(17) 0.0524(5) Uani 1 1 d .
C11 C -0.0831(3) 1.0298(3) 0.8184(2) 0.0614(6) Uani 1 1 d .
H11 H -0.0726 1.1133 0.7812 0.074 Uiso 1 1 calc R
C13 C -0.1987(3) 0.8945(3) 0.96487(19) 0.0620(6) Uani 1 1 d .
C7 C 0.2444(3) 0.9460(3) 0.53275(18) 0.0611(6) Uani 1 1 d .
C15 C -0.1134(3) 0.7812(3) 0.93071(18) 0.0605(6) Uani 1 1 d .
H15 H -0.1239 0.6986 0.9695 0.073 Uiso 1 1 calc R
C12 C -0.1819(3) 1.0163(3) 0.9086(2) 0.0659(7) Uani 1 1 d .
H12 H -0.2384 1.0912 0.9318 0.079 Uiso 1 1 calc R
C2 C 0.2608(3) 0.8092(3) 0.56462(19) 0.0616(6) Uani 1 1 d .
C6 C 0.3111(3) 1.0015(3) 0.4371(2) 0.0754(8) Uani 1 1 d .
H6 H 0.2993 1.0928 0.4175 0.090 Uiso 1 1 calc R
C17 C -0.0354(4) 0.5279(3) 0.7211(2) 0.0752(7) Uani 1 1 d .
H17 H 0.0349 0.4733 0.6762 0.090 Uiso 1 1 calc R
C8 C 0.1196(3) 1.1514(3) 0.6080(2) 0.0718(7) Uani 1 1 d .
H8A H -0.0003 1.1690 0.6028 0.108 Uiso 1 1 calc R
H8B H 0.1761 1.1956 0.5478 0.108 Uiso 1 1 calc R
H8C H 0.1621 1.1846 0.6724 0.108 Uiso 1 1 calc R
C14 C -0.3030(4) 0.8815(3) 1.0597(2) 0.0786(8) Uani 1 1 d .
C3 C 0.3484(3) 0.7258(3) 0.4981(2) 0.0776(8) Uani 1 1 d .
H3 H 0.3625 0.6345 0.5174 0.093 Uiso 1 1 calc R
C20 C 0.2863(4) 0.5814(3) 0.8529(2) 0.0774(8) Uani 1 1 d .
H20 H 0.2365 0.5301 0.9144 0.093 Uiso 1 1 calc R
C4 C 0.4134(4) 0.7816(4) 0.4032(2) 0.0888(10) Uani 1 1 d .
H4 H 0.4715 0.7271 0.3582 0.107 Uiso 1 1 calc R
C5 C 0.3935(4) 0.9186(4) 0.3736(2) 0.0903(11) Uani 1 1 d .
H5 H 0.4378 0.9534 0.3090 0.108 Uiso 1 1 calc R
N2 N -0.3821(4) 0.8707(4) 1.1342(2) 0.1093(10) Uani 1 1 d .
C19 C -0.1051(5) 0.4323(3) 0.8093(3) 0.1004(11) Uani 1 1 d .
H19A H -0.1749 0.4814 0.8560 0.151 Uiso 1 1 calc R
H19B H -0.0127 0.3898 0.8490 0.151 Uiso 1 1 calc R
H19C H -0.1718 0.3650 0.7789 0.151 Uiso 1 1 calc R
C22 C 0.3994(5) 0.6894(4) 0.8947(4) 0.1230(16) Uani 1 1 d .
H22A H 0.4912 0.6472 0.9351 0.184 Uiso 1 1 calc R
H22B H 0.3336 0.7441 0.9394 0.184 Uiso 1 1 calc R
H22C H 0.4442 0.7445 0.8357 0.184 Uiso 1 1 calc R
C21 C 0.3886(5) 0.4853(4) 0.7906(4) 0.1232(15) Uani 1 1 d .
H21A H 0.4373 0.5331 0.7291 0.185 Uiso 1 1 calc R
H21B H 0.3160 0.4161 0.7682 0.185 Uiso 1 1 calc R
H21C H 0.4777 0.4453 0.8347 0.185 Uiso 1 1 calc R
C18 C -0.1756(6) 0.5863(4) 0.6517(4) 0.1360(18) Uani 1 1 d .
H18A H -0.2554 0.5175 0.6389 0.204 Uiso 1 1 calc R
H18B H -0.1292 0.6223 0.5852 0.204 Uiso 1 1 calc R
H18C H -0.2321 0.6567 0.6866 0.204 Uiso 1 1 calc R

loop_
_atom_site_aniso_label
_atom_site_aniso_U_11
_atom_site_aniso_U_22
_atom_site_aniso_U_33
_atom_site_aniso_U_23
_atom_site_aniso_U_13
_atom_site_aniso_U_12
Si1 0.0619(4) 0.0554(4) 0.0581(4) -0.0138(3) 0.0064(3) 0.0028(3)
C10 0.0473(11) 0.0574(13) 0.0472(12) -0.0130(10) 0.0005(9) 0.0007(9)
N1 0.0590(11) 0.0660(12) 0.0483(10) -0.0079(9) 0.0024(8) -0.0076(9)
C1 0.0573(13) 0.0634(14) 0.0547(13) -0.0191(11) 0.0089(10) -0.0036(10)
C16 0.0527(12) 0.0582(13) 0.0497(12) -0.0095(10) 0.0032(9) 0.0013(9)
C9 0.0522(12) 0.0606(14) 0.0460(12) -0.0126(10) 0.0021(9) -0.0053(10)
C11 0.0687(15) 0.0583(14) 0.0583(14) -0.0119(11) 0.0042(11) 0.0050(11)
C13 0.0562(13) 0.0825(17) 0.0488(13) -0.0164(12) 0.0056(10) 0.0020(11)
C7 0.0498(12) 0.0891(18) 0.0463(12) -0.0144(12) 0.0013(10) -0.0138(11)
C15 0.0644(14) 0.0689(15) 0.0486(12) -0.0063(11) 0.0028(10) -0.0005(11)
C12 0.0626(14) 0.0718(16) 0.0656(15) -0.0234(13) 0.0078(11) 0.0114(12)
C2 0.0519(13) 0.0813(18) 0.0547(13) -0.0243(12) 0.0057(10) -0.0099(11)
C6 0.0615(15) 0.114(2) 0.0506(14) -0.0067(14) 0.0017(11) -0.0195(14)
C17 0.0882(19) 0.0622(16) 0.0769(18) -0.0151(13) 0.0010(15) -0.0083(13)
C8 0.0776(17) 0.0649(16) 0.0718(17) 0.0026(13) 0.0038(13) -0.0051(13)
C14 0.0709(17) 0.105(2) 0.0623(16) -0.0247(15) 0.0135(13) 0.0019(15)
C3 0.0654(16) 0.102(2) 0.0705(17) -0.0379(16) 0.0133(13) -0.0097(14)
C20 0.0739(17) 0.0773(18) 0.0816(19) -0.0121(15) -0.0040(14) 0.0128(13)
C4 0.0664(17) 0.139(3) 0.0669(18) -0.047(2) 0.0160(14) -0.0128(18)
C5 0.0683(18) 0.154(4) 0.0522(16) -0.0245(19) 0.0124(13) -0.0253(19)
N2 0.111(2) 0.143(3) 0.0752(18) -0.0178(17) 0.0395(16) -0.0026(19)
C19 0.113(3) 0.073(2) 0.113(3) 0.0084(18) -0.009(2) -0.0205(18)
C22 0.102(3) 0.124(3) 0.148(4) -0.051(3) -0.052(3) 0.019(2)
C21 0.104(3) 0.113(3) 0.156(4) -0.043(3) -0.018(2) 0.048(2)
C18 0.161(4) 0.124(3) 0.120(3) 0.018(3) -0.051(3) -0.057(3)

loop_
_atom_type_symbol
_atom_type_description
_atom_type_scat_dispersion_real
_atom_type_scat_dispersion_imag
_atom_type_scat_source
C C 0.0033 0.0016 'International Tables Vol C Tables 4.2.6.8 and 6.1.1.4'
H H 0.0000 0.0000 'International Tables Vol C Tables 4.2.6.8 and 6.1.1.4'
N N 0.0061 0.0033 'International Tables Vol C Tables 4.2.6.8 and 6.1.1.4'
Si Si 0.0817 0.0704 'International Tables Vol C Tables 4.2.6.8 and 6.1.1.4'

loop_
_geom_angle_atom_site_label_1
_geom_angle_atom_site_label_2
_geom_angle_atom_site_label_3
_geom_angle
C1 Si1 C17 113.84(12)
C1 Si1 C20 114.69(13)
C17 Si1 C20 111.28(13)
C1 Si1 C16 90.81(10)
C17 Si1 C16 112.24(12)
C20 Si1 C16 112.55(11)
C11 C10 C16 120.0(2)
C11 C10 C9 128.4(2)
C16 C10 C9 111.58(19)
C9 N1 C7 107.1(2)
C9 N1 C8 128.5(2)
C7 N1 C8 124.4(2)
C9 C1 C2 105.6(2)
C9 C1 Si1 108.94(16)
C2 C1 Si1 145.34(19)
C15 C16 C10 118.8(2)
C15 C16 Si1 131.2(2)
C10 C16 Si1 109.95(16)
C1 C9 N1 111.2(2)
C1 C9 C10 118.7(2)
N1 C9 C10 130.1(2)
C12 C11 C10 119.8(2)
C12 C11 H11 120.1
C10 C11 H11 120.1
C12 C13 C15 119.8(2)
C12 C13 C14 120.7(2)
C15 C13 C14 119.5(3)
C6 C7 N1 129.0(3)
C6 C7 C2 122.3(3)
N1 C7 C2 108.6(2)
C16 C15 C13 120.5(2)
C16 C15 H15 119.8
C13 C15 H15 119.8
C13 C12 C11 121.1(2)
C13 C12 H12 119.4
C11 C12 H12 119.4
C3 C2 C7 118.6(3)
C3 C2 C1 133.9(3)
C7 C2 C1 107.5(2)
C5 C6 C7 117.9(3)
C5 C6 H6 121.0
C7 C6 H6 121.0
C18 C17 C19 110.8(3)
C18 C17 Si1 112.7(2)
C19 C17 Si1 113.7(2)
C18 C17 H17 106.4
C19 C17 H17 106.4
Si1 C17 H17 106.4
N1 C8 H8A 109.5
N1 C8 H8B 109.5
H8A C8 H8B 109.5
N1 C8 H8C 109.5
H8A C8 H8C 109.5
H8B C8 H8C 109.5
N2 C14 C13 179.0(4)
C4 C3 C2 118.6(3)
C4 C3 H3 120.7
C2 C3 H3 120.7
C21 C20 C22 111.1(3)
C21 C20 Si1 110.8(2)
C22 C20 Si1 111.0(2)
C21 C20 H20 108.0
C22 C20 H20 108.0
Si1 C20 H20 108.0
C3 C4 C5 121.2(3)
C3 C4 H4 119.4
C5 C4 H4 119.4
C6 C5 C4 121.3(3)
C6 C5 H5 119.4
C4 C5 H5 119.4
C17 C19 H19A 109.5
C17 C19 H19B 109.5
H19A C19 H19B 109.5
C17 C19 H19C 109.5
H19A C19 H19C 109.5
H19B C19 H19C 109.5
C20 C22 H22A 109.5
C20 C22 H22B 109.5
H22A C22 H22B 109.5
C20 C22 H22C 109.5
H22A C22 H22C 109.5
H22B C22 H22C 109.5
C20 C21 H21A 109.5
C20 C21 H21B 109.5
H21A C21 H21B 109.5
C20 C21 H21C 109.5
H21A C21 H21C 109.5
H21B C21 H21C 109.5
C17 C18 H18A 109.5
C17 C18 H18B 109.5
H18A C18 H18B 109.5
C17 C18 H18C 109.5
H18A C18 H18C 109.5
H18B C18 H18C 109.5

loop_
_geom_bond_atom_site_label_1
_geom_bond_atom_site_label_2
_geom_bond_distance
Si1 C1 1.838(3)
Si1 C17 1.878(3)
Si1 C20 1.884(3)
Si1 C16 1.888(2)
C10 C11 1.392(3)
C10 C16 1.415(3)
C10 C9 1.468(3)
N1 C9 1.382(3)
N1 C7 1.395(3)
N1 C8 1.443(3)
C1 C9 1.379(3)
C1 C2 1.442(3)
C16 C15 1.380(3)
C11 C12 1.375(3)
C11 H11 0.9300
C13 C12 1.368(4)
C13 C15 1.403(3)
C13 C14 1.446(3)
C7 C6 1.392(4)
C7 C2 1.399(4)
C15 H15 0.9300
C12 H12 0.9300
C2 C3 1.398(3)
C6 C5 1.352(4)
C6 H6 0.9300
C17 C18 1.494(5)
C17 C19 1.516(5)
C17 H17 0.9800
C8 H8A 0.9600
C8 H8B 0.9600
C8 H8C 0.9600
C14 N2 1.124(4)
C3 C4 1.380(4)
C3 H3 0.9300
C20 C21 1.508(4)
C20 C22 1.530(5)
C20 H20 0.9800
C4 C5 1.397(5)
C4 H4 0.9300
C5 H5 0.9300
C19 H19A 0.9600
C19 H19B 0.9600
C19 H19C 0.9600
C22 H22A 0.9600
C22 H22B 0.9600
C22 H22C 0.9600
C21 H21A 0.9600
C21 H21B 0.9600
C21 H21C 0.9600
C18 H18A 0.9600
C18 H18B 0.9600
C18 H18C 0.9600
